data_7212451
loop_
_publ_author_name
'Brondel, Nicolas'
'Moynihan, Eamonn J. A.'
'Lehane, K. Niamh'
'Eccles, Kevin S.'
'Elcoate, Curtis J.'
'Coles, Simon J.'
'Lawrence, Simon E.'
'Maguire, Anita R.'

_publ_section_title
;
 Does intermolecular S&#xE001;O&#x22EF;H--C--S&#xE001;O hydrogen bonding
 in sulfoxides and sulfones provide a robust supramolecular synthon in the
 solid state?
;
_journal_issue 10
_journal_name_full CrystEngComm
_journal_page_first 2910
_journal_paper_doi 10.1039/c000371a
_journal_volume 12
_journal_year 2010
_chemical_formula_moiety 'C16 H18 O3 S'
_chemical_formula_sum 'C16 H18 O3 S'
_chemical_formula_weight 290.36
_chemical_name_systematic
;
?
;
_space_group_IT_number 2
_symmetry_cell_setting triclinic
_symmetry_space_group_name_Hall '-P 1'
_symmetry_space_group_name_H-M 'P -1'
_atom_sites_solution_hydrogens geom
_atom_sites_solution_primary direct
_atom_sites_solution_secondary difmap
_audit_creation_method SHELXL-97
_cell_angle_alpha 89.756(7)
_cell_angle_beta 89.579(10)
_cell_angle_gamma 89.428(10)
_cell_formula_units_Z 4
_cell_length_a 7.1117(12)
_cell_length_b 8.5497(7)
_cell_length_c 23.495(2)
_cell_measurement_reflns_used 9775
_cell_measurement_temperature 100(2)
_cell_measurement_theta_max 30.14
_cell_measurement_theta_min 2.99
_cell_volume 1428.4(3)
_computing_cell_refinement
;
CrysAlis RED, Oxford Diffraction Ltd.,
Version 1.171.32.15 (release 10-01-2008 CrysAlis171 .NET)
(compiled Jan 10 2008,16:37:18)
;
_computing_data_collection
;
CrysAlis CCD, Oxford Diffraction Ltd.,
Version 1.171.32.15 (release 10-01-2008 CrysAlis171 .NET)
(compiled Jan 10 2008,16:37:18)
;
_computing_data_reduction
;
CrysAlis RED, Oxford Diffraction Ltd.,
Version 1.171.32.15 (release 10-01-2008 CrysAlis171 .NET)
(compiled Jan 10 2008,16:37:18)
;
_computing_molecular_graphics 'PLATON, (Spek, 2002)'
_computing_publication_material 'SHELXL-97; PLATON'
_computing_structure_refinement 'SHELXL-97 (Sheldrick, 1997)'
_computing_structure_solution 'SHELXS-97 (Sheldrick, 1990)'
_diffrn_ambient_temperature 100(2)
_diffrn_detector_area_resol_mean 10.2673
_diffrn_measured_fraction_theta_full 0.973
_diffrn_measured_fraction_theta_max 0.973
_diffrn_measurement_device_type 'Gemini R Ultra'
_diffrn_measurement_method 'thin slice \w scans'
_diffrn_radiation_monochromator mirror
_diffrn_radiation_source 'Ultra (Mo) X-ray Source'
_diffrn_radiation_type MoK\a
_diffrn_radiation_wavelength 0.71073
_diffrn_reflns_av_R_equivalents 0.0116
_diffrn_reflns_av_sigmaI/netI 0.0143
_diffrn_reflns_limit_h_max 10
_diffrn_reflns_limit_h_min -9
_diffrn_reflns_limit_k_max 12
_diffrn_reflns_limit_k_min -12
_diffrn_reflns_limit_l_max 32
_diffrn_reflns_limit_l_min -33
_diffrn_reflns_number 21334
_diffrn_reflns_theta_full 30.14
_diffrn_reflns_theta_max 30.14
_diffrn_reflns_theta_min 2.99
_exptl_absorpt_coefficient_mu 0.231
_exptl_absorpt_correction_T_max 0.9553
_exptl_absorpt_correction_T_min 0.9339
_exptl_absorpt_correction_type multi-scan
_exptl_absorpt_process_details
;
CrysAlis RED, Oxford Diffraction Ltd.,
Version 1.171.32.15 (release 10-01-2008 CrysAlis171 .NET)
(compiled Jan 10 2008,16:37:18)
Empirical absorption correction using spherical harmonics,
implemented in SCALE3 ABSPACK scaling algorithm.
;
_exptl_crystal_colour colourless
_exptl_crystal_density_diffrn 1.350
_exptl_crystal_density_method 'not measured'
_exptl_crystal_description block
_exptl_crystal_F_000 616
_exptl_crystal_size_max 0.30
_exptl_crystal_size_mid 0.22
_exptl_crystal_size_min 0.20
_refine_diff_density_max 0.621
_refine_diff_density_min -0.390
_refine_diff_density_rms 0.051
_refine_ls_extinction_method none
_refine_ls_goodness_of_fit_ref 1.093
_refine_ls_hydrogen_treatment constr
_refine_ls_matrix_type full
_refine_ls_number_parameters 367
_refine_ls_number_reflns 8198
_refine_ls_number_restraints 0
_refine_ls_restrained_S_all 1.093
_refine_ls_R_factor_all 0.0415
_refine_ls_R_factor_gt 0.0364
_refine_ls_shift/su_max 0.001
_refine_ls_shift/su_mean 0.000
_refine_ls_structure_factor_coef Fsqd
_refine_ls_weighting_details 'calc w=1/[\s^2^(Fo^2^)+(0.0338P)^2^+0.8990P] where P=(Fo^2^+2Fc^2^)/3'
_refine_ls_weighting_scheme calc
_refine_ls_wR_factor_gt 0.0855
_refine_ls_wR_factor_ref 0.0876
_reflns_number_gt 7513
_reflns_number_total 8198
_reflns_threshold_expression >2sigma(I)
_cod_data_source_file c000371a.txt
_cod_data_source_block compound_29
_cod_depositor_comments
;
The following automatic conversions were performed:

'_symmetry_cell_setting' value 'Triclinic' changed to 'triclinic'
according to /home/saulius/struct/CIF-dictionaries/cif_core.dic
dictionary named 'cif_core.dic' version 2.4.2 from 2011-04-26.

Automatic conversion script
Id: cif_fix_values 1891 2012-01-12 08:04:46Z andrius 
;
_cod_original_cell_volume 1428.5(3)
_cod_original_sg_symbol_H-M P-1
_cod_database_code 7212451

loop_
_symmetry_equiv_pos_as_xyz
'x, y, z'
'-x, -y, -z'

loop_
_atom_site_label
_atom_site_type_symbol
_atom_site_fract_x
_atom_site_fract_y
_atom_site_fract_z
_atom_site_U_iso_or_equiv
_atom_site_adp_type
_atom_site_occupancy
_atom_site_symmetry_multiplicity
_atom_site_calc_flag
_atom_site_refinement_flags
C1 C 0.15894(18) 0.69483(13) 0.42792(5) 0.0162(2) Uani 1 1 d .
H1A H 0.2682 0.7480 0.4437 0.024 Uiso 1 1 calc R
H1B H 0.0516 0.7068 0.4540 0.024 Uiso 1 1 calc R
H1C H 0.1275 0.7411 0.3909 0.024 Uiso 1 1 calc R
O2 O 0.20200(13) 0.53200(9) 0.42087(3) 0.01466(16) Uani 1 1 d .
C3 C 0.24784(16) 0.44791(13) 0.46816(5) 0.0123(2) Uani 1 1 d .
C4 C 0.26163(16) 0.50825(14) 0.52294(5) 0.0144(2) Uani 1 1 d .
H4 H 0.2376 0.6161 0.5296 0.017 Uiso 1 1 calc R
C5 C 0.31091(17) 0.40935(15) 0.56785(5) 0.0169(2) Uani 1 1 d .
H5 H 0.3192 0.4505 0.6052 0.020 Uiso 1 1 calc R
C6 C 0.34817(17) 0.25138(15) 0.55878(5) 0.0171(2) Uani 1 1 d .
H6 H 0.3830 0.1853 0.5896 0.020 Uiso 1 1 calc R
C7 C 0.33391(17) 0.19080(14) 0.50384(5) 0.0152(2) Uani 1 1 d .
H7 H 0.3595 0.0831 0.4972 0.018 Uiso 1 1 calc R
C8 C 0.28233(16) 0.28809(13) 0.45903(5) 0.0125(2) Uani 1 1 d .
S9 S 0.27360(4) 0.21135(3) 0.387898(12) 0.01390(6) Uani 1 1 d .
O10 O 0.33044(14) 0.04245(10) 0.39252(4) 0.02112(19) Uani 1 1 d .
C11 C 0.01379(16) 0.21669(13) 0.37918(5) 0.0126(2) Uani 1 1 d .
H11 H -0.0325 0.3248 0.3881 0.015 Uiso 1 1 calc R
C12 C -0.07861(18) 0.10342(14) 0.42050(5) 0.0169(2) Uani 1 1 d .
H12A H -0.0255 -0.0017 0.4149 0.025 Uiso 1 1 calc R
H12B H -0.2143 0.1017 0.4137 0.025 Uiso 1 1 calc R
H12C H -0.0556 0.1371 0.4596 0.025 Uiso 1 1 calc R
C13 C -0.02416(16) 0.18424(13) 0.31715(5) 0.0127(2) Uani 1 1 d .
C14 C -0.04592(19) 0.03269(14) 0.29669(5) 0.0174(2) Uani 1 1 d .
H14 H -0.0388 -0.0530 0.3225 0.021 Uiso 1 1 calc R
C15 C -0.07794(19) 0.00407(15) 0.23922(5) 0.0194(2) Uani 1 1 d .
H15 H -0.0923 -0.1000 0.2260 0.023 Uiso 1 1 calc R
C16 C -0.08860(18) 0.12890(15) 0.20159(5) 0.0173(2) Uani 1 1 d .
H16 H -0.1098 0.1099 0.1624 0.021 Uiso 1 1 calc R
C17 C -0.06865(17) 0.28196(14) 0.22052(5) 0.0157(2) Uani 1 1 d .
H17 H -0.0774 0.3670 0.1945 0.019 Uiso 1 1 calc R
C18 C -0.03566(16) 0.30935(13) 0.27815(5) 0.0134(2) Uani 1 1 d .
O19 O -0.01445(14) 0.45450(10) 0.30096(4) 0.01911(18) Uani 1 1 d .
C20 C -0.0273(2) 0.58577(15) 0.26330(6) 0.0231(3) Uani 1 1 d .
H20A H -0.1522 0.5891 0.2460 0.035 Uiso 1 1 calc R
H20B H 0.0688 0.5760 0.2334 0.035 Uiso 1 1 calc R
H20C H -0.0071 0.6822 0.2847 0.035 Uiso 1 1 calc R
C21 C 0.65846(18) 1.19429(13) 0.06936(5) 0.0162(2) Uani 1 1 d .
H21A H 0.5519 1.2055 0.0434 0.024 Uiso 1 1 calc R
H21B H 0.7672 1.2495 0.0536 0.024 Uiso 1 1 calc R
H21C H 0.6246 1.2389 0.1064 0.024 Uiso 1 1 calc R
O22 O 0.70465(13) 1.03182(10) 0.07618(3) 0.01452(16) Uani 1 1 d .
C23 C 0.75014(16) 0.94876(13) 0.02867(5) 0.0119(2) Uani 1 1 d .
C24 C 0.76296(16) 1.01013(14) -0.02618(5) 0.0141(2) Uani 1 1 d .
H24 H 0.7386 1.1181 -0.0328 0.017 Uiso 1 1 calc R
C25 C 0.81190(17) 0.91192(15) -0.07138(5) 0.0166(2) Uani 1 1 d .
H25 H 0.8199 0.9539 -0.1088 0.020 Uiso 1 1 calc R
C26 C 0.84902(17) 0.75392(15) -0.06255(5) 0.0168(2) Uani 1 1 d .
H26 H 0.8827 0.6884 -0.0936 0.020 Uiso 1 1 calc R
C27 C 0.83624(16) 0.69245(14) -0.00749(5) 0.0148(2) Uani 1 1 d .
H27 H 0.8621 0.5847 -0.0009 0.018 Uiso 1 1 calc R
C28 C 0.78580(16) 0.78876(13) 0.03759(5) 0.0123(2) Uani 1 1 d .
S29 S 0.78221(4) 0.71203(3) 0.108902(12) 0.01405(6) Uani 1 1 d .
O30 O 0.84086(14) 0.54361(11) 0.10429(4) 0.02152(19) Uani 1 1 d .
C31 C 0.52339(16) 0.71560(13) 0.12024(5) 0.0126(2) Uani 1 1 d .
H31 H 0.4755 0.8230 0.1110 0.015 Uiso 1 1 calc R
C32 C 0.42842(18) 0.60030(14) 0.08102(5) 0.0171(2) Uani 1 1 d .
H32A H 0.2931 0.5994 0.0891 0.026 Uiso 1 1 calc R
H32B H 0.4813 0.4954 0.0873 0.026 Uiso 1 1 calc R
H32C H 0.4496 0.6317 0.0413 0.026 Uiso 1 1 calc R
C33 C 0.49046(16) 0.68564(13) 0.18301(5) 0.0126(2) Uani 1 1 d .
C34 C 0.48976(19) 0.53442(14) 0.20533(5) 0.0174(2) Uani 1 1 d .
H34 H 0.5088 0.4481 0.1806 0.021 Uiso 1 1 calc R
C35 C 0.4617(2) 0.50740(15) 0.26320(5) 0.0200(2) Uani 1 1 d .
H35 H 0.4617 0.4036 0.2778 0.024 Uiso 1 1 calc R
C36 C 0.43352(18) 0.63340(15) 0.29937(5) 0.0176(2) Uani 1 1 d .
H36 H 0.4134 0.6152 0.3388 0.021 Uiso 1 1 calc R
C37 C 0.43439(17) 0.78590(14) 0.27869(5) 0.0159(2) Uani 1 1 d .
H37 H 0.4159 0.8715 0.3038 0.019 Uiso 1 1 calc R
C38 C 0.46263(16) 0.81202(13) 0.22060(5) 0.0132(2) Uani 1 1 d .
O39 O 0.46451(14) 0.95662(10) 0.19593(4) 0.01861(18) Uani 1 1 d .
C40 C 0.4339(2) 1.08868(15) 0.23219(6) 0.0228(3) Uani 1 1 d .
H40A H 0.5338 1.0926 0.2606 0.034 Uiso 1 1 calc R
H40B H 0.3118 1.0791 0.2514 0.034 Uiso 1 1 calc R
H40C H 0.4351 1.1848 0.2093 0.034 Uiso 1 1 calc R

loop_
_atom_site_aniso_label
_atom_site_aniso_U_11
_atom_site_aniso_U_22
_atom_site_aniso_U_33
_atom_site_aniso_U_23
_atom_site_aniso_U_13
_atom_site_aniso_U_12
C1 0.0176(5) 0.0109(5) 0.0200(5) 0.0008(4) 0.0008(4) 0.0023(4)
O2 0.0213(4) 0.0104(4) 0.0123(4) 0.0016(3) 0.0001(3) 0.0019(3)
C3 0.0110(5) 0.0126(5) 0.0133(5) 0.0012(4) 0.0007(4) -0.0004(4)
C4 0.0133(5) 0.0151(5) 0.0149(5) -0.0021(4) 0.0003(4) -0.0002(4)
C5 0.0143(5) 0.0232(6) 0.0132(5) -0.0003(4) -0.0015(4) -0.0010(4)
C6 0.0143(5) 0.0207(6) 0.0162(5) 0.0043(4) -0.0027(4) -0.0008(4)
C7 0.0133(5) 0.0139(5) 0.0183(5) 0.0022(4) -0.0010(4) 0.0006(4)
C8 0.0123(5) 0.0128(5) 0.0125(5) -0.0007(4) 0.0005(4) -0.0001(4)
S9 0.01595(13) 0.01242(12) 0.01329(13) -0.00154(9) 0.00121(10) 0.00200(10)
O10 0.0255(5) 0.0141(4) 0.0236(5) -0.0039(3) -0.0017(4) 0.0075(3)
C11 0.0155(5) 0.0108(5) 0.0114(5) -0.0007(4) 0.0002(4) 0.0011(4)
C12 0.0223(6) 0.0151(5) 0.0132(5) 0.0012(4) 0.0022(4) -0.0030(4)
C13 0.0148(5) 0.0117(5) 0.0115(5) -0.0003(4) -0.0002(4) 0.0008(4)
C14 0.0261(6) 0.0117(5) 0.0144(5) -0.0004(4) -0.0022(4) 0.0010(4)
C15 0.0269(6) 0.0147(5) 0.0167(5) -0.0041(4) -0.0036(5) 0.0011(5)
C16 0.0183(6) 0.0212(6) 0.0123(5) -0.0023(4) -0.0017(4) 0.0026(4)
C17 0.0162(5) 0.0181(5) 0.0128(5) 0.0025(4) -0.0009(4) 0.0013(4)
C18 0.0142(5) 0.0120(5) 0.0139(5) 0.0000(4) -0.0002(4) 0.0002(4)
O19 0.0316(5) 0.0097(4) 0.0161(4) 0.0023(3) -0.0048(4) -0.0012(3)
C20 0.0317(7) 0.0131(5) 0.0247(6) 0.0070(5) -0.0090(5) -0.0021(5)
C21 0.0180(6) 0.0114(5) 0.0191(5) -0.0016(4) -0.0016(4) 0.0024(4)
O22 0.0203(4) 0.0111(4) 0.0121(4) -0.0013(3) -0.0004(3) 0.0019(3)
C23 0.0104(5) 0.0128(5) 0.0126(5) -0.0013(4) -0.0001(4) -0.0009(4)
C24 0.0127(5) 0.0151(5) 0.0143(5) 0.0020(4) -0.0002(4) -0.0005(4)
C25 0.0144(5) 0.0233(6) 0.0122(5) 0.0011(4) 0.0015(4) -0.0008(4)
C26 0.0147(5) 0.0213(6) 0.0144(5) -0.0039(4) 0.0028(4) 0.0001(4)
C27 0.0128(5) 0.0142(5) 0.0173(5) -0.0022(4) 0.0010(4) 0.0010(4)
C28 0.0115(5) 0.0136(5) 0.0119(5) 0.0009(4) 0.0000(4) 0.0002(4)
S29 0.01547(13) 0.01334(13) 0.01328(13) 0.00204(9) -0.00069(10) 0.00201(10)
O30 0.0259(5) 0.0151(4) 0.0233(5) 0.0046(3) 0.0033(4) 0.0080(4)
C31 0.0152(5) 0.0107(5) 0.0119(5) 0.0013(4) 0.0011(4) 0.0011(4)
C32 0.0226(6) 0.0151(5) 0.0136(5) -0.0012(4) -0.0023(4) -0.0036(4)
C33 0.0140(5) 0.0127(5) 0.0109(5) 0.0004(4) 0.0005(4) 0.0001(4)
C34 0.0253(6) 0.0125(5) 0.0143(5) 0.0005(4) 0.0029(4) 0.0012(4)
C35 0.0277(7) 0.0163(5) 0.0159(5) 0.0052(4) 0.0027(5) 0.0012(5)
C36 0.0185(6) 0.0230(6) 0.0112(5) 0.0023(4) 0.0011(4) 0.0015(5)
C37 0.0161(5) 0.0184(5) 0.0132(5) -0.0026(4) 0.0013(4) 0.0004(4)
C38 0.0133(5) 0.0123(5) 0.0139(5) -0.0003(4) 0.0003(4) -0.0004(4)
O39 0.0301(5) 0.0095(4) 0.0162(4) -0.0013(3) 0.0046(3) -0.0001(3)
C40 0.0308(7) 0.0124(5) 0.0251(6) -0.0053(4) 0.0068(5) 0.0001(5)

loop_
_atom_type_symbol
_atom_type_description
_atom_type_scat_dispersion_real
_atom_type_scat_dispersion_imag
_atom_type_scat_source
C C 0.0033 0.0016 'International Tables Vol C Tables 4.2.6.8 and 6.1.1.4'
H H 0.0000 0.0000 'International Tables Vol C Tables 4.2.6.8 and 6.1.1.4'
O O 0.0106 0.0060 'International Tables Vol C Tables 4.2.6.8 and 6.1.1.4'
S S 0.1246 0.1234 'International Tables Vol C Tables 4.2.6.8 and 6.1.1.4'

loop_
_geom_angle_atom_site_label_1
_geom_angle_atom_site_label_2
_geom_angle_atom_site_label_3
_geom_angle
O2 C1 H1A 109.5
O2 C1 H1B 109.5
H1A C1 H1B 109.5
O2 C1 H1C 109.5
H1A C1 H1C 109.5
H1B C1 H1C 109.5
C3 O2 C1 117.69(9)
O2 C3 C4 125.27(10)
O2 C3 C8 115.22(10)
C4 C3 C8 119.52(10)
C3 C4 C5 119.59(11)
C3 C4 H4 120.2
C5 C4 H4 120.2
C6 C5 C4 121.03(11)
C6 C5 H5 119.5
C4 C5 H5 119.5
C5 C6 C7 119.37(11)
C5 C6 H6 120.3
C7 C6 H6 120.3
C8 C7 C6 119.95(11)
C8 C7 H7 120.0
C6 C7 H7 120.0
C7 C8 C3 120.53(10)
C7 C8 S9 119.78(9)
C3 C8 S9 119.58(8)
O10 S9 C8 106.01(5)
O10 S9 C11 106.86(5)
C8 S9 C11 97.93(5)
C13 C11 C12 114.56(10)
C13 C11 S9 106.73(8)
C12 C11 S9 110.24(8)
C13 C11 H11 108.4
C12 C11 H11 108.4
S9 C11 H11 108.4
C11 C12 H12A 109.5
C11 C12 H12B 109.5
H12A C12 H12B 109.5
C11 C12 H12C 109.5
H12A C12 H12C 109.5
H12B C12 H12C 109.5
C14 C13 C18 118.25(10)
C14 C13 C11 122.01(10)
C18 C13 C11 119.73(10)
C15 C14 C13 121.48(11)
C15 C14 H14 119.3
C13 C14 H14 119.3
C16 C15 C14 119.29(11)
C16 C15 H15 120.4
C14 C15 H15 120.4
C15 C16 C17 120.85(11)
C15 C16 H16 119.6
C17 C16 H16 119.6
C16 C17 C18 119.41(11)
C16 C17 H17 120.3
C18 C17 H17 120.3
O19 C18 C17 123.97(10)
O19 C18 C13 115.31(10)
C17 C18 C13 120.71(11)
C18 O19 C20 117.57(10)
O19 C20 H20A 109.5
O19 C20 H20B 109.5
H20A C20 H20B 109.5
O19 C20 H20C 109.5
H20A C20 H20C 109.5
H20B C20 H20C 109.5
O22 C21 H21A 109.5
O22 C21 H21B 109.5
H21A C21 H21B 109.5
O22 C21 H21C 109.5
H21A C21 H21C 109.5
H21B C21 H21C 109.5
C23 O22 C21 117.84(9)
O22 C23 C24 125.28(10)
O22 C23 C28 115.34(10)
C24 C23 C28 119.37(10)
C23 C24 C25 119.56(11)
C23 C24 H24 120.2
C25 C24 H24 120.2
C26 C25 C24 121.13(11)
C26 C25 H25 119.4
C24 C25 H25 119.4
C25 C26 C27 119.27(11)
C25 C26 H26 120.4
C27 C26 H26 120.4
C28 C27 C26 120.01(11)
C28 C27 H27 120.0
C26 C27 H27 120.0
C27 C28 C23 120.65(10)
C27 C28 S29 119.94(9)
C23 C28 S29 119.26(9)
O30 S29 C28 106.05(5)
O30 S29 C31 106.98(6)
C28 S29 C31 97.96(5)
C33 C31 C32 114.57(10)
C33 C31 S29 106.55(8)
C32 C31 S29 110.65(8)
C33 C31 H31 108.3
C32 C31 H31 108.3
S29 C31 H31 108.3
C31 C32 H32A 109.5
C31 C32 H32B 109.5
H32A C32 H32B 109.5
C31 C32 H32C 109.5
H32A C32 H32C 109.5
H32B C32 H32C 109.5
C34 C33 C38 118.38(10)
C34 C33 C31 121.44(10)
C38 C33 C31 120.18(10)
C35 C34 C33 121.28(11)
C35 C34 H34 119.4
C33 C34 H34 119.4
C36 C35 C34 119.38(11)
C36 C35 H35 120.3
C34 C35 H35 120.3
C35 C36 C37 120.96(11)
C35 C36 H36 119.5
C37 C36 H36 119.5
C36 C37 C38 119.31(11)
C36 C37 H37 120.3
C38 C37 H37 120.3
O39 C38 C37 123.99(11)
O39 C38 C33 115.32(10)
C37 C38 C33 120.70(11)
C38 O39 C40 117.44(10)
O39 C40 H40A 109.5
O39 C40 H40B 109.5
H40A C40 H40B 109.5
O39 C40 H40C 109.5
H40A C40 H40C 109.5
H40B C40 H40C 109.5

loop_
_geom_bond_atom_site_label_1
_geom_bond_atom_site_label_2
_geom_bond_distance
C1 O2 1.4326(14)
C1 H1A 0.9800
C1 H1B 0.9800
C1 H1C 0.9800
O2 C3 1.3607(13)
C3 C4 1.3932(16)
C3 C8 1.4030(15)
C4 C5 1.3939(16)
C4 H4 0.9500
C5 C6 1.3907(18)
C5 H5 0.9500
C6 C7 1.3976(17)
C6 H6 0.9500
C7 C8 1.3882(16)
C7 H7 0.9500
C8 S9 1.7997(12)
S9 O10 1.4994(9)
S9 C11 1.8606(12)
C11 C13 1.5114(15)
C11 C12 1.5190(16)
C11 H11 1.0000
C12 H12A 0.9800
C12 H12B 0.9800
C12 H12C 0.9800
C13 C14 1.3943(16)
C13 C18 1.4077(15)
C14 C15 1.3941(17)
C14 H14 0.9500
C15 C16 1.3848(17)
C15 H15 0.9500
C16 C17 1.3928(17)
C16 H16 0.9500
C17 C18 1.3971(16)
C17 H17 0.9500
C18 O19 1.3640(14)
O19 C20 1.4288(14)
C20 H20A 0.9800
C20 H20B 0.9800
C20 H20C 0.9800
C21 O22 1.4328(14)
C21 H21A 0.9800
C21 H21B 0.9800
C21 H21C 0.9800
O22 C23 1.3608(14)
C23 C24 1.3921(16)
C23 C28 1.4039(15)
C24 C25 1.3966(17)
C24 H24 0.9500
C25 C26 1.3889(18)
C25 H25 0.9500
C26 C27 1.3970(17)
C26 H26 0.9500
C27 C28 1.3871(16)
C27 H27 0.9500
C28 S29 1.7969(12)
S29 O30 1.4993(9)
S29 C31 1.8579(12)
C31 C33 1.5126(15)
C31 C32 1.5191(16)
C31 H31 1.0000
C32 H32A 0.9800
C32 H32B 0.9800
C32 H32C 0.9800
C33 C34 1.3932(16)
C33 C38 1.4099(16)
C34 C35 1.3915(17)
C34 H34 0.9500
C35 C36 1.3870(18)
C35 H35 0.9500
C36 C37 1.3895(17)
C36 H36 0.9500
C37 C38 1.3956(16)
C37 H37 0.9500
C38 O39 1.3634(14)
O39 C40 1.4313(15)
C40 H40A 0.9800
C40 H40B 0.9800
C40 H40C 0.9800

loop_
_geom_torsion_atom_site_label_1
_geom_torsion_atom_site_label_2
_geom_torsion_atom_site_label_3
_geom_torsion_atom_site_label_4
_geom_torsion
C1 O2 C3 C4 -1.92(17)
C1 O2 C3 C8 177.91(10)
O2 C3 C4 C5 -179.67(11)
C8 C3 C4 C5 0.50(17)
C3 C4 C5 C6 0.55(18)
C4 C5 C6 C7 -0.69(18)
C5 C6 C7 C8 -0.22(18)
C6 C7 C8 C3 1.27(18)
C6 C7 C8 S9 177.44(9)
O2 C3 C8 C7 178.75(10)
C4 C3 C8 C7 -1.41(17)
O2 C3 C8 S9 2.57(14)
C4 C3 C8 S9 -177.59(9)
C7 C8 S9 O10 -0.34(11)
C3 C8 S9 O10 175.86(9)
C7 C8 S9 C11 109.81(10)
C3 C8 S9 C11 -73.98(10)
O10 S9 C11 C13 -80.87(8)
C8 S9 C11 C13 169.67(8)
O10 S9 C11 C12 44.12(9)
C8 S9 C11 C12 -65.34(9)
C12 C11 C13 C14 -33.36(16)
S9 C11 C13 C14 88.94(12)
C12 C11 C13 C18 147.55(11)
S9 C11 C13 C18 -90.14(11)
C18 C13 C14 C15 0.12(19)
C11 C13 C14 C15 -178.98(12)
C13 C14 C15 C16 -0.1(2)
C14 C15 C16 C17 -0.3(2)
C15 C16 C17 C18 0.62(19)
C16 C17 C18 O19 -179.88(11)
C16 C17 C18 C13 -0.58(18)
C14 C13 C18 O19 179.57(11)
C11 C13 C18 O19 -1.32(16)
C14 C13 C18 C17 0.21(18)
C11 C13 C18 C17 179.33(11)
C17 C18 O19 C20 0.10(18)
C13 C18 O19 C20 -179.24(11)
C21 O22 C23 C24 2.71(17)
C21 O22 C23 C28 -177.24(10)
O22 C23 C24 C25 179.73(11)
C28 C23 C24 C25 -0.31(17)
C23 C24 C25 C26 -0.32(18)
C24 C25 C26 C27 0.28(18)
C25 C26 C27 C28 0.40(18)
C26 C27 C28 C23 -1.04(17)
C26 C27 C28 S29 -176.52(9)
O22 C23 C28 C27 -179.05(10)
C24 C23 C28 C27 1.00(17)
O22 C23 C28 S29 -3.54(14)
C24 C23 C28 S29 176.51(9)
C27 C28 S29 O30 0.20(11)
C23 C28 S29 O30 -175.34(9)
C27 C28 S29 C31 -110.11(10)
C23 C28 S29 C31 74.35(10)
O30 S29 C31 C33 81.76(8)
C28 S29 C31 C33 -168.69(8)
O30 S29 C31 C32 -43.37(9)
C28 S29 C31 C32 66.18(9)
C32 C31 C33 C34 39.76(16)
S29 C31 C33 C34 -82.95(12)
C32 C31 C33 C38 -141.30(11)
S29 C31 C33 C38 95.99(11)
C38 C33 C34 C35 0.26(19)
C31 C33 C34 C35 179.22(12)
C33 C34 C35 C36 0.1(2)
C34 C35 C36 C37 -0.5(2)
C35 C36 C37 C38 0.49(19)
C36 C37 C38 O39 179.45(11)
C36 C37 C38 C33 -0.12(18)
C34 C33 C38 O39 -179.85(11)
C31 C33 C38 O39 1.18(16)
C34 C33 C38 C37 -0.25(18)
C31 C33 C38 C37 -179.22(11)
C37 C38 O39 C40 -0.56(18)
C33 C38 O39 C40 179.03(11)
